data_4002878
loop_
_publ_author_name
'Gelfand, Benjamin S.'
'Huynh, Racheal P. S.'
'Collins, Sean P.'
'Woo, Tom K.'
'Shimizu, George K. H.'

_publ_section_title
;
 Computational and Experimental Assessment of CO2 Uptake in Phosphonate
 Monoester Metal--Organic Frameworks
;
_journal_issue 24
_journal_name_full 'Chemistry of Materials'
_journal_page_first 10469
_journal_paper_doi 10.1021/acs.chemmater.7b04108
_journal_volume 29
_journal_year 2017
_chemical_formula_moiety 'C56 H52 Cu3 O18 P6	'
_chemical_formula_sum 'C56 H52 Cu3 O18 P6'
_chemical_formula_weight 1389.45
_space_group_crystal_system triclinic
_space_group_IT_number 2
_space_group_name_Hall '-P 1'
_space_group_name_H-M_alt 'P -1'
_symmetry_space_group_name_Hall '-P 1'
_symmetry_space_group_name_H-M 'P -1'
_atom_sites_solution_hydrogens geom
_audit_creation_method SHELXL-2014/6
_cell_angle_alpha 83.882(1)
_cell_angle_beta 85.728(1)
_cell_angle_gamma 82.705(2)
_cell_formula_units_Z 1
_cell_length_a 5.0813(1)
_cell_length_b 15.1585(3)
_cell_length_c 29.3246(7)
_cell_measurement_reflns_used 9320
_cell_measurement_temperature 173(2)
_cell_measurement_theta_max 27.485
_cell_measurement_theta_min 0.998
_cell_volume 2223.42(8)
_computing_structure_refinement 'SHELXL-2014/6 (Sheldrick, 2014)'
_diffrn_ambient_temperature 173(2)
_diffrn_measured_fraction_theta_full 0.842
_diffrn_measured_fraction_theta_max 0.978
_diffrn_measurement_device_type KappaCCD
_diffrn_measurement_method CCD
_diffrn_radiation_type MoK\a
_diffrn_radiation_wavelength 0.71073
_diffrn_reflns_av_unetI/netI 0.2156
_diffrn_reflns_Laue_measured_fraction_full 0.842
_diffrn_reflns_Laue_measured_fraction_max 0.978
_diffrn_reflns_limit_h_max 5
_diffrn_reflns_limit_h_min -5
_diffrn_reflns_limit_k_max 17
_diffrn_reflns_limit_k_min -17
_diffrn_reflns_limit_l_max 34
_diffrn_reflns_limit_l_min -34
_diffrn_reflns_number 7376
_diffrn_reflns_point_group_measured_fraction_full 0.842
_diffrn_reflns_point_group_measured_fraction_max 0.978
_diffrn_reflns_theta_full 26.000
_diffrn_reflns_theta_max 24.711
_diffrn_reflns_theta_min 5.114
_diffrn_source 'fine-focus sealed tube'
_exptl_absorpt_coefficient_mu 0.866
_exptl_absorpt_correction_T_max 0.991
_exptl_absorpt_correction_T_min 0.979
_exptl_absorpt_correction_type multi-scan
_exptl_absorpt_process_details 'Sheldrick, G. M., SADABS 1997'
_exptl_crystal_colour blue
_exptl_crystal_density_diffrn 1.038
_exptl_crystal_description block
_exptl_crystal_F_000 709
_exptl_crystal_size_max 0.060
_exptl_crystal_size_mid 0.020
_exptl_crystal_size_min 0.010
_platon_squeeze_details
;
The SQUEEZE routine of the program PLATON was used

in order to eliminate the contribution of disordered solvents molecules,

thereby a final model based only on the ordered part of the crystal structure

was obtained.



The SQUEEZE routine suggested that

a total potential solvent area volume of 955.0Ang^3^[43.0% of cell volume],

and a void electron population of 47 per cell.



Refinement after the SQUEEZE routine gave significantly improved R values.

[R values before SQUEEZE]

R1 = 0.0840, wR2 = 0.1620 for >2sigma(I) data

R1 = 0.1710, wR2 = 0.1903, GooF = S = 1.105 for all data

( 23883 data and 913 restraint / 1438 parameters)

;
_refine_diff_density_max 0.777
_refine_diff_density_min -0.756
_refine_diff_density_rms 0.095
_refine_ls_extinction_method none
_refine_ls_goodness_of_fit_ref 0.966
_refine_ls_hydrogen_treatment constr
_refine_ls_matrix_type full
_refine_ls_number_parameters 379
_refine_ls_number_reflns 7376
_refine_ls_number_restraints 19
_refine_ls_restrained_S_all 0.980
_refine_ls_R_factor_all 0.1283
_refine_ls_R_factor_gt 0.0699
_refine_ls_shift/su_max 0.001
_refine_ls_shift/su_mean 0.000
_refine_ls_structure_factor_coef Fsqd
_refine_ls_weighting_details 'w=1/[\s^2^(Fo^2^)+(0.0255P)^2^] where P=(Fo^2^+2Fc^2^)/3'
_refine_ls_weighting_scheme calc
_refine_ls_wR_factor_gt 0.1307
_refine_ls_wR_factor_ref 0.1415
_reflns_Friedel_coverage 0.000
_reflns_number_gt 3758
_reflns_number_total 7376
_reflns_threshold_expression 'I > 2\s(I)'
_cod_data_source_file cm7b04108_si_002.cif
_cod_data_source_block 2
_cod_depositor_comments 'Adding full bibliography for 4002878--4002879.cif.'
_cod_database_code 4002878
_shelx_space_group_comment
;
The symmetry employed for this shelxl refinement is uniquely defined
by the following loop, which should always be used as a source of
symmetry information in preference to the above space-group names.
They are only intended as comments.
;
_shelx_estimated_absorpt_t_min 0.950
_shelx_estimated_absorpt_t_max 0.991
_shelxl_version_number 2014/6

loop_
_space_group_symop_operation_xyz
'x, y, z'
'-x, -y, -z'

loop_
_atom_site_label
_atom_site_type_symbol
_atom_site_fract_x
_atom_site_fract_y
_atom_site_fract_z
_atom_site_U_iso_or_equiv
_atom_site_adp_type
_atom_site_occupancy
_atom_site_site_symmetry_order
_atom_site_calc_flag
_atom_site_refinement_flags_posn
_atom_site_refinement_flags_adp
_atom_site_refinement_flags_occupancy
Cu1 Cu 0.65110(13) 0.07773(5) 0.46819(3) 0.0167(2) Uani 1 1 d . . .
Cu2 Cu 1.0000 0.5000 0.0000 0.0542(4) Uani 1 2 d S . P
P2 P 0.4494(4) 0.54992(18) 0.05686(7) 0.0560(7) Uani 1 1 d . . .
P3 P 0.1969(3) 1.00095(10) 0.42072(6) 0.0184(4) Uani 1 1 d . . .
P1 P 1.1090(3) 0.21493(10) 0.47705(6) 0.0189(4) Uani 1 1 d . . .
O4 O 0.1802(9) 0.5219(4) 0.05189(16) 0.0616(16) Uani 1 1 d . . .
O6 O 0.4644(15) 0.6556(5) 0.0321(2) 0.120(3) Uani 1 1 d . . .
H6 H 0.3134 0.6814 0.0299 0.144 Uiso 1 1 calc R U .
O5 O 0.6861(9) 0.4902(3) 0.03936(17) 0.0574(15) Uani 1 1 d . U .
O1 O 0.9242(7) 0.1455(2) 0.48152(14) 0.0229(10) Uani 1 1 d . . .
O3 O 1.0640(7) 0.2724(2) 0.51967(14) 0.0223(10) Uani 1 1 d . . .
O2 O 1.4005(7) 0.1842(2) 0.47472(14) 0.0229(10) Uani 1 1 d . . .
O7 O -0.0940(7) 1.0004(2) 0.43308(14) 0.0261(11) Uani 1 1 d . . .
O9 O 0.2204(10) 1.0853(3) 0.38472(16) 0.0392(13) Uani 1 1 d . U .
O8 O 0.3767(7) 1.0015(2) 0.45981(13) 0.0174(9) Uani 1 1 d . . .
C9 C 0.4828(13) 0.5576(5) 0.1169(2) 0.0364(18) Uani 1 1 d . U .
C14 C 0.2946(14) 0.6115(5) 0.1426(3) 0.056(2) Uani 1 1 d . . .
H14 H 0.1487 0.6438 0.1288 0.067 Uiso 1 1 calc R U .
C13 C 0.3279(14) 0.6161(5) 0.1887(2) 0.047(2) Uani 1 1 d . . .
H13 H 0.1994 0.6501 0.2058 0.056 Uiso 1 1 calc R U .
C12 C 0.5499(12) 0.5710(4) 0.2100(2) 0.0265(16) Uani 1 1 d . . .
C11 C 0.7365(14) 0.5187(5) 0.1840(2) 0.0433(19) Uani 1 1 d . . .
H11 H 0.8843 0.4873 0.1977 0.052 Uiso 1 1 calc R U .
C10 C 0.7044(15) 0.5126(5) 0.1378(3) 0.054(2) Uani 1 1 d . . .
H10 H 0.8323 0.4782 0.1208 0.065 Uiso 1 1 calc R U .
C25 C 0.5925(11) 0.5794(4) 0.2582(2) 0.0204(14) Uani 1 1 d . . .
C26 C 0.5242(11) 0.6594(4) 0.2776(2) 0.0255(16) Uani 1 1 d . . .
H26 H 0.4440 0.7084 0.2597 0.031 Uiso 1 1 calc R U .
C27 C 0.5713(11) 0.6686(4) 0.3226(2) 0.0185(14) Uani 1 1 d . . .
C28 C 0.6918(10) 0.5953(4) 0.3495(2) 0.0192(14) Uani 1 1 d . . .
H28 H 0.7254 0.6012 0.3797 0.023 Uiso 1 1 calc R U .
C23 C 0.7629(12) 0.5129(4) 0.3315(2) 0.0240(15) Uani 1 1 d . . .
C24 C 0.7086(11) 0.5060(4) 0.2864(2) 0.0255(16) Uani 1 1 d . U .
H24 H 0.7503 0.4512 0.2744 0.031 Uiso 1 1 calc R U .
C4 C 0.8775(11) 0.4342(4) 0.3619(2) 0.0215(15) Uani 1 1 d . . .
C3 C 1.0784(13) 0.4411(4) 0.3899(2) 0.0333(18) Uani 1 1 d . . .
H3 H 1.1634 0.4925 0.3864 0.040 Uiso 1 1 calc R U .
C2 C 1.1552(12) 0.3733(4) 0.4229(2) 0.0349(18) Uani 1 1 d . . .
H2 H 1.2916 0.3791 0.4414 0.042 Uiso 1 1 calc R U .
C1 C 1.0304(10) 0.2959(3) 0.4289(2) 0.0184(15) Uani 1 1 d . . .
C6 C 0.8417(12) 0.2877(4) 0.3991(2) 0.0278(17) Uani 1 1 d . . .
H6A H 0.7626 0.2352 0.4015 0.033 Uiso 1 1 calc R U .
C5 C 0.7659(13) 0.3549(4) 0.3657(2) 0.0351(18) Uani 1 1 d . . .
H5 H 0.6394 0.3470 0.3456 0.042 Uiso 1 1 calc R U .
C18 C 0.4884(11) 0.7532(4) 0.3447(2) 0.0194(15) Uani 1 1 d . . .
C17 C 0.2576(11) 0.8089(4) 0.3319(2) 0.0275(16) Uani 1 1 d . . .
H17 H 0.1641 0.7959 0.3078 0.033 Uiso 1 1 calc R U .
C16 C 0.1695(11) 0.8832(4) 0.3550(2) 0.0221(15) Uani 1 1 d . . .
H16 H 0.0121 0.9183 0.3475 0.027 Uiso 1 1 calc R U .
C15 C 0.3163(11) 0.9061(4) 0.3899(2) 0.0183(14) Uani 1 1 d . . .
C20 C 0.5477(11) 0.8519(4) 0.4012(2) 0.0223(15) Uani 1 1 d . . .
H20 H 0.6470 0.8657 0.4243 0.027 Uiso 1 1 calc R U .
C19 C 0.6299(11) 0.7783(4) 0.3784(2) 0.0187(14) Uani 1 1 d . . .
H19 H 0.7881 0.7437 0.3860 0.022 Uiso 1 1 calc R U .
C7 C 0.7950(13) 0.3059(4) 0.5351(3) 0.045(2) Uani 1 1 d . . .
H7A H 0.7713 0.2916 0.5681 0.053 Uiso 1 1 calc R U .
H7B H 0.6701 0.2760 0.5207 0.053 Uiso 1 1 calc R U .
C8 C 0.7349(17) 0.4035(5) 0.5241(3) 0.090(3) Uani 1 1 d . . .
H8A H 0.7255 0.4170 0.4915 0.135 Uiso 1 1 calc R U .
H8B H 0.8725 0.4330 0.5345 0.135 Uiso 1 1 calc R U .
H8C H 0.5676 0.4239 0.5393 0.135 Uiso 1 1 calc R U .
C21 C 0.438(2) 1.1009(6) 0.3576(4) 0.102(4) Uani 1 1 d . U .
H21A H 0.5134 1.0458 0.3451 0.123 Uiso 1 1 calc R U .
H21B H 0.5689 1.1186 0.3761 0.123 Uiso 1 1 calc R U .
C22 C 0.383(2) 1.1731(8) 0.3180(4) 0.133(5) Uani 1 1 d . . .
H22A H 0.2658 1.1538 0.2979 0.200 Uiso 1 1 calc R U .
H22B H 0.5474 1.1838 0.3012 0.200 Uiso 1 1 calc R U .
H22C H 0.3018 1.2273 0.3300 0.200 Uiso 1 1 calc R U .

loop_
_atom_site_aniso_label
_atom_site_aniso_U_11
_atom_site_aniso_U_22
_atom_site_aniso_U_33
_atom_site_aniso_U_23
_atom_site_aniso_U_13
_atom_site_aniso_U_12
Cu1 0.0103(4) 0.0186(4) 0.0215(5) -0.0059(4) -0.0027(3) 0.0010(3)
Cu2 0.0264(7) 0.1205(13) 0.0199(8) -0.0336(8) -0.0058(6) -0.0001(7)
P2 0.0355(13) 0.115(2) 0.0203(13) -0.0276(13) -0.0054(10) -0.0010(12)
P3 0.0152(9) 0.0201(9) 0.0204(10) -0.0055(8) -0.0039(7) 0.0005(7)
P1 0.0112(8) 0.0167(9) 0.0295(11) -0.0065(8) -0.0041(7) 0.0004(7)
O4 0.029(3) 0.136(5) 0.026(3) -0.036(3) -0.007(2) -0.007(3)
O6 0.185(7) 0.144(6) 0.022(4) -0.010(4) -0.025(5) 0.028(5)
O5 0.037(3) 0.105(3) 0.035(3) -0.034(3) -0.007(2) -0.002(2)
O1 0.018(2) 0.016(2) 0.036(3) -0.005(2) -0.005(2) -0.0022(18)
O3 0.020(2) 0.018(2) 0.030(3) -0.009(2) -0.002(2) -0.0009(18)
O2 0.014(2) 0.014(2) 0.042(3) -0.009(2) -0.006(2) 0.0025(17)
O7 0.013(2) 0.032(2) 0.036(3) -0.016(2) -0.009(2) 0.0033(18)
O9 0.065(3) 0.021(3) 0.028(3) -0.002(2) 0.012(2) -0.003(2)
O8 0.014(2) 0.018(2) 0.022(3) -0.0051(19) -0.0081(18) -0.0036(17)
C9 0.031(3) 0.058(4) 0.023(3) -0.015(3) -0.007(3) -0.008(3)
C14 0.035(5) 0.099(6) 0.030(5) -0.018(5) -0.006(4) 0.021(4)
C13 0.046(5) 0.072(5) 0.024(5) -0.031(4) 0.000(4) 0.010(4)
C12 0.031(4) 0.033(4) 0.017(4) -0.015(3) -0.009(3) 0.006(3)
C11 0.046(5) 0.063(5) 0.021(5) -0.023(4) -0.010(4) 0.013(4)
C10 0.052(5) 0.080(6) 0.030(5) -0.033(5) -0.006(4) 0.020(4)
C25 0.019(3) 0.033(4) 0.010(4) -0.010(3) -0.004(3) 0.001(3)
C26 0.029(4) 0.028(4) 0.018(4) -0.003(3) -0.004(3) 0.004(3)
C27 0.023(3) 0.020(3) 0.013(4) -0.007(3) -0.001(3) 0.001(3)
C28 0.020(3) 0.020(3) 0.018(4) -0.009(3) -0.007(3) 0.003(3)
C23 0.032(4) 0.026(4) 0.015(4) -0.008(3) 0.001(3) -0.002(3)
C24 0.030(3) 0.026(3) 0.026(3) -0.020(3) -0.006(3) -0.004(3)
C4 0.024(4) 0.023(4) 0.016(4) -0.008(3) -0.001(3) 0.009(3)
C3 0.040(4) 0.022(4) 0.037(5) 0.008(3) -0.008(4) -0.009(3)
C2 0.025(4) 0.035(4) 0.045(5) -0.003(4) -0.013(3) -0.001(3)
C1 0.012(3) 0.012(3) 0.031(4) -0.008(3) 0.004(3) 0.002(3)
C6 0.035(4) 0.016(3) 0.035(5) 0.004(3) -0.022(3) -0.009(3)
C5 0.047(5) 0.026(4) 0.035(5) -0.004(4) -0.023(4) -0.002(3)
C18 0.019(3) 0.016(3) 0.022(4) -0.003(3) 0.006(3) 0.000(3)
C17 0.027(4) 0.032(4) 0.024(4) -0.010(3) -0.016(3) 0.010(3)
C16 0.017(3) 0.026(4) 0.022(4) -0.007(3) -0.006(3) 0.009(3)
C15 0.015(3) 0.020(3) 0.019(4) 0.000(3) 0.003(3) -0.003(3)
C20 0.025(4) 0.022(3) 0.019(4) -0.002(3) -0.004(3) 0.004(3)
C19 0.014(3) 0.023(3) 0.019(4) -0.008(3) -0.005(3) 0.004(3)
C7 0.047(5) 0.041(5) 0.048(6) -0.019(4) -0.005(4) 0.002(4)
C8 0.082(7) 0.063(6) 0.119(9) -0.041(6) 0.030(6) 0.025(5)
C21 0.124(9) 0.079(7) 0.094(9) 0.018(7) 0.011(7) -0.012(7)
C22 0.138(11) 0.182(12) 0.069(9) 0.027(9) 0.006(8) -0.018(9)

loop_
_atom_type_symbol
_atom_type_description
_atom_type_scat_dispersion_real
_atom_type_scat_dispersion_imag
_atom_type_scat_source
C C 0.0033 0.0016 'International Tables Vol C Tables 4.2.6.8 and 6.1.1.4'
H H 0.0000 0.0000 'International Tables Vol C Tables 4.2.6.8 and 6.1.1.4'
Cu Cu 0.3201 1.2651 'International Tables Vol C Tables 4.2.6.8 and 6.1.1.4'
O O 0.0106 0.0060 'International Tables Vol C Tables 4.2.6.8 and 6.1.1.4'
P P 0.1023 0.0942 'International Tables Vol C Tables 4.2.6.8 and 6.1.1.4'

loop_
_geom_angle_atom_site_label_1
_geom_angle_atom_site_label_2
_geom_angle_atom_site_label_3
_geom_angle
_geom_angle_site_symmetry_1
_geom_angle_site_symmetry_3
O1 Cu1 O2 87.60(15) . 1_455
O1 Cu1 O7 91.20(16) . 1_645
O2 Cu1 O7 153.09(16) 1_455 1_645
O1 Cu1 O8 174.80(16) . 1_545
O2 Cu1 O8 94.46(14) 1_455 1_545
O7 Cu1 O8 89.12(15) 1_645 1_545
O1 Cu1 O8 95.69(14) . 2_666
O2 Cu1 O8 103.53(15) 1_455 2_666
O7 Cu1 O8 103.35(14) 1_645 2_666
O8 Cu1 O8 79.20(15) 1_545 2_666
O5 Cu2 O5 180.0 2_765 .
O5 Cu2 O4 91.2(2) 2_765 1_655
O5 Cu2 O4 88.8(2) . 1_655
O5 Cu2 O4 88.8(2) 2_765 2_665
O5 Cu2 O4 91.2(2) . 2_665
O4 Cu2 O4 180.0(3) 1_655 2_665
O5 P2 O4 116.7(3) . .
O5 P2 O6 109.1(4) . .
O4 P2 O6 110.2(4) . .
O5 P2 C9 107.9(3) . .
O4 P2 C9 107.9(3) . .
O6 P2 C9 104.2(4) . .
O7 P3 O8 117.2(2) . .
O7 P3 O9 105.7(2) . .
O8 P3 O9 110.7(2) . .
O7 P3 C15 109.1(2) . .
O8 P3 C15 108.1(2) . .
O9 P3 C15 105.4(3) . .
O1 P1 O2 117.7(2) . .
O1 P1 O3 110.6(2) . .
O2 P1 O3 104.2(2) . .
O1 P1 C1 110.1(2) . .
O2 P1 C1 109.6(2) . .
O3 P1 C1 103.5(2) . .
P2 O4 Cu2 133.0(3) . 1_455
P2 O6 H6 109.5 . .
P2 O5 Cu2 138.6(3) . .
P1 O1 Cu1 160.7(3) . .
C7 O3 P1 119.3(4) . .
P1 O2 Cu1 141.3(2) . 1_655
P3 O7 Cu1 132.2(2) . 1_465
C21 O9 P3 125.4(5) . .
P3 O8 Cu1 131.5(2) . 1_565
P3 O8 Cu1 127.14(19) . 2_666
Cu1 O8 Cu1 100.80(15) 1_565 2_666
C10 C9 C14 119.2(7) . .
C10 C9 P2 119.5(6) . .
C14 C9 P2 121.2(5) . .
C13 C14 C9 119.6(6) . .
C13 C14 H14 120.2 . .
C9 C14 H14 120.2 . .
C14 C13 C12 121.5(7) . .
C14 C13 H13 119.2 . .
C12 C13 H13 119.2 . .
C11 C12 C13 118.3(6) . .
C11 C12 C25 120.0(5) . .
C13 C12 C25 121.7(6) . .
C10 C11 C12 120.8(6) . .
C10 C11 H11 119.6 . .
C12 C11 H11 119.6 . .
C9 C10 C11 120.5(7) . .
C9 C10 H10 119.8 . .
C11 C10 H10 119.8 . .
C26 C25 C24 117.6(6) . .
C26 C25 C12 121.8(5) . .
C24 C25 C12 120.6(5) . .
C27 C26 C25 122.2(5) . .
C27 C26 H26 118.9 . .
C25 C26 H26 118.9 . .
C26 C27 C28 119.1(5) . .
C26 C27 C18 123.0(5) . .
C28 C27 C18 117.9(5) . .
C27 C28 C23 120.8(6) . .
C27 C28 H28 119.6 . .
C23 C28 H28 119.6 . .
C24 C23 C28 118.3(5) . .
C24 C23 C4 122.0(5) . .
C28 C23 C4 119.5(6) . .
C23 C24 C25 122.0(6) . .
C23 C24 H24 119.0 . .
C25 C24 H24 119.0 . .
C3 C4 C5 118.5(6) . .
C3 C4 C23 121.1(6) . .
C5 C4 C23 120.1(6) . .
C2 C3 C4 121.0(6) . .
C2 C3 H3 119.5 . .
C4 C3 H3 119.5 . .
C3 C2 C1 120.5(6) . .
C3 C2 H2 119.7 . .
C1 C2 H2 119.7 . .
C6 C1 C2 117.8(6) . .
C6 C1 P1 123.3(4) . .
C2 C1 P1 118.8(5) . .
C1 C6 C5 121.9(5) . .
C1 C6 H6A 119.1 . .
C5 C6 H6A 119.1 . .
C6 C5 C4 120.1(6) . .
C6 C5 H5 119.9 . .
C4 C5 H5 119.9 . .
C19 C18 C17 117.9(5) . .
C19 C18 C27 121.9(5) . .
C17 C18 C27 120.2(6) . .
C16 C17 C18 120.0(6) . .
C16 C17 H17 120.0 . .
C18 C17 H17 120.0 . .
C17 C16 C15 120.5(5) . .
C17 C16 H16 119.7 . .
C15 C16 H16 119.7 . .
C20 C15 C16 118.7(5) . .
C20 C15 P3 121.0(5) . .
C16 C15 P3 120.3(4) . .
C19 C20 C15 120.0(6) . .
C19 C20 H20 120.0 . .
C15 C20 H20 120.0 . .
C20 C19 C18 122.7(5) . .
C20 C19 H19 118.6 . .
C18 C19 H19 118.6 . .
O3 C7 C8 112.5(6) . .
O3 C7 H7A 109.1 . .
C8 C7 H7A 109.1 . .
O3 C7 H7B 109.1 . .
C8 C7 H7B 109.1 . .
H7A C7 H7B 107.8 . .
C7 C8 H8A 109.5 . .
C7 C8 H8B 109.5 . .
H8A C8 H8B 109.5 . .
C7 C8 H8C 109.5 . .
H8A C8 H8C 109.5 . .
H8B C8 H8C 109.5 . .
O9 C21 C22 113.6(8) . .
O9 C21 H21A 108.8 . .
C22 C21 H21A 108.8 . .
O9 C21 H21B 108.8 . .
C22 C21 H21B 108.8 . .
H21A C21 H21B 107.7 . .
C21 C22 H22A 109.5 . .
C21 C22 H22B 109.5 . .
H22A C22 H22B 109.5 . .
C21 C22 H22C 109.5 . .
H22A C22 H22C 109.5 . .
H22B C22 H22C 109.5 . .

loop_
_geom_bond_atom_site_label_1
_geom_bond_atom_site_label_2
_geom_bond_distance
_geom_bond_site_symmetry_2
Cu1 O1 1.914(4) .
Cu1 O2 1.942(3) 1_455
Cu1 O7 1.946(4) 1_645
Cu1 O8 1.964(3) 1_545
Cu1 O8 2.320(4) 2_666
Cu2 O5 1.910(5) 2_765
Cu2 O5 1.910(5) .
Cu2 O4 1.912(5) 1_655
Cu2 O4 1.912(5) 2_665
P2 O5 1.503(5) .
P2 O4 1.504(5) .
P2 O6 1.695(7) .
P2 C9 1.798(7) .
P3 O7 1.496(4) .
P3 O8 1.519(4) .
P3 O9 1.580(4) .
P3 C15 1.796(6) .
P1 O1 1.486(4) .
P1 O2 1.494(4) .
P1 O3 1.585(4) .
P1 C1 1.803(6) .
O4 Cu2 1.912(5) 1_455
O6 H6 0.8200 .
O3 C7 1.453(7) .
O2 Cu1 1.942(3) 1_655
O7 Cu1 1.946(4) 1_465
O9 C21 1.343(9) .
O8 Cu1 1.964(3) 1_565
O8 Cu1 2.320(4) 2_666
C9 C10 1.388(9) .
C9 C14 1.405(9) .
C14 C13 1.385(9) .
C14 H14 0.9300 .
C13 C12 1.396(8) .
C13 H13 0.9300 .
C12 C11 1.393(8) .
C12 C25 1.468(8) .
C11 C10 1.391(9) .
C11 H11 0.9300 .
C10 H10 0.9300 .
C25 C26 1.386(8) .
C25 C24 1.406(8) .
C26 C27 1.383(8) .
C26 H26 0.9300 .
C27 C28 1.394(7) .
C27 C18 1.497(7) .
C28 C23 1.403(7) .
C28 H28 0.9300 .
C23 C24 1.388(8) .
C23 C4 1.495(8) .
C24 H24 0.9300 .
C4 C3 1.377(8) .
C4 C5 1.384(8) .
C3 C2 1.375(8) .
C3 H3 0.9300 .
C2 C1 1.392(7) .
C2 H2 0.9300 .
C1 C6 1.369(7) .
C6 C5 1.373(8) .
C6 H6A 0.9300 .
C5 H5 0.9300 .
C18 C19 1.376(7) .
C18 C17 1.406(7) .
C17 C16 1.386(7) .
C17 H17 0.9300 .
C16 C15 1.406(8) .
C16 H16 0.9300 .
C15 C20 1.386(7) .
C20 C19 1.366(7) .
C20 H20 0.9300 .
C19 H19 0.9300 .
C7 C8 1.477(9) .
C7 H7A 0.9700 .
C7 H7B 0.9700 .
C8 H8A 0.9600 .
C8 H8B 0.9600 .
C8 H8C 0.9600 .
C21 C22 1.525(11) .
C21 H21A 0.9700 .
C21 H21B 0.9700 .
C22 H22A 0.9600 .
C22 H22B 0.9600 .
C22 H22C 0.9600 .

loop_
_geom_torsion_atom_site_label_1
_geom_torsion_atom_site_label_2
_geom_torsion_atom_site_label_3
_geom_torsion_atom_site_label_4
_geom_torsion
_geom_torsion_site_symmetry_4
O5 P2 O4 Cu2 -58.5(6) 1_455
O6 P2 O4 Cu2 66.7(5) 1_455
C9 P2 O4 Cu2 179.9(4) 1_455
O4 P2 O5 Cu2 129.0(4) .
O6 P2 O5 Cu2 3.3(6) .
C9 P2 O5 Cu2 -109.4(5) .
O2 P1 O1 Cu1 -119.8(7) .
O3 P1 O1 Cu1 120.6(8) .
C1 P1 O1 Cu1 6.8(9) .
O1 P1 O3 C7 -46.4(4) .
O2 P1 O3 C7 -173.8(4) .
C1 P1 O3 C7 71.6(4) .
O1 P1 O2 Cu1 10.1(5) 1_655
O3 P1 O2 Cu1 133.0(4) 1_655
C1 P1 O2 Cu1 -116.8(4) 1_655
O8 P3 O7 Cu1 53.7(4) 1_465
O9 P3 O7 Cu1 -70.2(4) 1_465
C15 P3 O7 Cu1 176.9(3) 1_465
O7 P3 O9 C21 -165.3(7) .
O8 P3 O9 C21 66.8(8) .
C15 P3 O9 C21 -49.8(8) .
O7 P3 O8 Cu1 -129.9(3) 1_565
O9 P3 O8 Cu1 -8.6(4) 1_565
C15 P3 O8 Cu1 106.4(3) 1_565
O7 P3 O8 Cu1 40.0(3) 2_666
O9 P3 O8 Cu1 161.4(2) 2_666
C15 P3 O8 Cu1 -83.7(3) 2_666
O5 P2 C9 C10 0.8(7) .
O4 P2 C9 C10 127.8(6) .
O6 P2 C9 C10 -115.1(6) .
O5 P2 C9 C14 177.9(6) .
O4 P2 C9 C14 -55.1(7) .
O6 P2 C9 C14 62.0(7) .
C10 C9 C14 C13 -2.5(11) .
P2 C9 C14 C13 -179.6(6) .
C9 C14 C13 C12 2.4(11) .
C14 C13 C12 C11 -1.7(11) .
C14 C13 C12 C25 176.9(6) .
C13 C12 C11 C10 1.0(10) .
C25 C12 C11 C10 -177.6(6) .
C14 C9 C10 C11 1.8(11) .
P2 C9 C10 C11 179.0(5) .
C12 C11 C10 C9 -1.1(11) .
C11 C12 C25 C26 142.1(6) .
C13 C12 C25 C26 -36.5(9) .
C11 C12 C25 C24 -37.1(9) .
C13 C12 C25 C24 144.4(6) .
C24 C25 C26 C27 1.2(9) .
C12 C25 C26 C27 -177.9(5) .
C25 C26 C27 C28 0.1(9) .
C25 C26 C27 C18 -177.3(5) .
C26 C27 C28 C23 -0.5(9) .
C18 C27 C28 C23 177.0(5) .
C27 C28 C23 C24 -0.4(9) .
C27 C28 C23 C4 -176.5(5) .
C28 C23 C24 C25 1.8(9) .
C4 C23 C24 C25 177.8(5) .
C26 C25 C24 C23 -2.2(9) .
C12 C25 C24 C23 176.9(5) .
C24 C23 C4 C3 136.8(7) .
C28 C23 C4 C3 -47.3(8) .
C24 C23 C4 C5 -49.3(8) .
C28 C23 C4 C5 126.7(6) .
C5 C4 C3 C2 -4.2(10) .
C23 C4 C3 C2 169.8(6) .
C4 C3 C2 C1 -0.1(10) .
C3 C2 C1 C6 3.9(9) .
C3 C2 C1 P1 -172.4(5) .
O1 P1 C1 C6 -5.3(6) .
O2 P1 C1 C6 125.7(5) .
O3 P1 C1 C6 -123.6(5) .
O1 P1 C1 C2 170.7(5) .
O2 P1 C1 C2 -58.3(5) .
O3 P1 C1 C2 52.4(5) .
C2 C1 C6 C5 -3.2(9) .
P1 C1 C6 C5 172.8(5) .
C1 C6 C5 C4 -1.1(10) .
C3 C4 C5 C6 4.8(9) .
C23 C4 C5 C6 -169.3(6) .
C26 C27 C18 C19 -149.1(6) .
C28 C27 C18 C19 33.6(8) .
C26 C27 C18 C17 32.0(8) .
C28 C27 C18 C17 -145.4(5) .
C19 C18 C17 C16 -4.2(9) .
C27 C18 C17 C16 174.7(5) .
C18 C17 C16 C15 3.2(9) .
C17 C16 C15 C20 -1.2(9) .
C17 C16 C15 P3 -178.5(4) .
O7 P3 C15 C20 -133.0(5) .
O8 P3 C15 C20 -4.5(5) .
O9 P3 C15 C20 113.9(5) .
O7 P3 C15 C16 44.3(5) .
O8 P3 C15 C16 172.8(4) .
O9 P3 C15 C16 -68.8(5) .
C16 C15 C20 C19 0.4(8) .
P3 C15 C20 C19 177.7(4) .
C15 C20 C19 C18 -1.6(9) .
C17 C18 C19 C20 3.5(9) .
C27 C18 C19 C20 -175.4(5) .
P1 O3 C7 C8 -108.1(6) .
P3 O9 C21 C22 164.7(7) .

loop_
_platon_squeeze_void_nr
_platon_squeeze_void_average_x
_platon_squeeze_void_average_y
_platon_squeeze_void_average_z
_platon_squeeze_void_volume
_platon_squeeze_void_count_electrons
1 -0.136 0.000 0.000 955.3 83.8
